data_7132023
loop_
_publ_author_name
'Luo, Yong-An'
'Zhao, Zhao'
'Chen, Ting'
'Li, Yanguo'
'Zhao, Yufen'
'Stephan, Douglas W.'
'Wu, Yile'

_publ_section_title
;
 Stannyl phosphaketene as a synthon for phosphorus analogues of \b-lactam
;
_journal_name_full 'Chemical Communications'
_journal_paper_doi 10.1039/D3CC03117A
_journal_year 2023
_chemical_formula_moiety 'C30 H41 N2 O P Sn'
_chemical_formula_sum 'C30 H41 N2 O P Sn'
_chemical_formula_weight 595.31
_chemical_properties_physical Air-sensitive,Moisture-sensitive
_space_group_crystal_system triclinic
_space_group_IT_number 2
_space_group_name_Hall '-P 1'
_space_group_name_H-M_alt 'P -1'
_atom_sites_solution_hydrogens geom
_audit_creation_date 2023-02-27
_audit_creation_method
;
Olex2 1.5
(compiled 2023.02.24 svn.rf166f9f3 for OlexSys, GUI svn.r6725)
;
_audit_update_record
;
2023-05-17 deposited with the CCDC.	2023-08-15 downloaded from the CCDC.
;
_cell_angle_alpha 96.70(9)
_cell_angle_beta 98.19(9)
_cell_angle_gamma 110.74(12)
_cell_formula_units_Z 2
_cell_length_a 9.076(11)
_cell_length_b 11.89(2)
_cell_length_c 14.910(14)
_cell_measurement_reflns_used 512
_cell_measurement_temperature 273(2)
_cell_measurement_theta_max 27.605
_cell_measurement_theta_min 2.467
_cell_volume 1465(4)
_computing_cell_refinement 'SAINT v6.28A (Bruker, 2002)'
_computing_data_collection 'Bruker SMART'
_computing_data_reduction 'SAINT v6.28A (Bruker, 2002)'
_computing_molecular_graphics 'Olex2 1.5 (Dolomanov et al., 2009)'
_computing_publication_material 'Olex2 1.5 (Dolomanov et al., 2009)'
_computing_structure_refinement 'SHELXL 2018/3 (Sheldrick, 2015)'
_computing_structure_solution 'SHELXS-97 (Sheldrick, 1990)'
_diffrn_ambient_temperature 273.15
_diffrn_measured_fraction_theta_full 0.982
_diffrn_measured_fraction_theta_max 0.980
_diffrn_measurement_device_type 'CCD area detector'
_diffrn_measurement_method 'phi and omega scans'
_diffrn_radiation_monochromator graphite
_diffrn_radiation_type MoK\a
_diffrn_radiation_wavelength 0.71073
_diffrn_reflns_av_R_equivalents 0.0214
_diffrn_reflns_av_unetI/netI 0.0331
_diffrn_reflns_Laue_measured_fraction_full 0.982
_diffrn_reflns_Laue_measured_fraction_max 0.980
_diffrn_reflns_limit_h_max 11
_diffrn_reflns_limit_h_min -11
_diffrn_reflns_limit_k_max 14
_diffrn_reflns_limit_k_min -14
_diffrn_reflns_limit_l_max 18
_diffrn_reflns_limit_l_min -18
_diffrn_reflns_number 11230
_diffrn_reflns_point_group_measured_fraction_full 0.982
_diffrn_reflns_point_group_measured_fraction_max 0.980
_diffrn_reflns_theta_full 25.242
_diffrn_reflns_theta_max 25.994
_diffrn_reflns_theta_min 1.403
_diffrn_source_current 30.0
_diffrn_source_power 1.35
_diffrn_source_voltage 45.0
_exptl_absorpt_coefficient_mu 0.951
_exptl_absorpt_correction_T_min 0.844391
_exptl_absorpt_correction_type none
_exptl_absorpt_process_details
;
SADABS v.2.03 (Bruker,200?) was used for absorption correction.
R(int) was 0.0605 before and 0.0259 after correction.
The Ratio of minimum to maximum transmission is 0.8444.
The \l/2 correction factor is 0.0015.
;
_exptl_crystal_colour yellow
_exptl_crystal_density_diffrn 1.350
_exptl_crystal_density_method 'not measured'
_exptl_crystal_description block
_exptl_crystal_F_000 616
_refine_diff_density_max 1.879
_refine_diff_density_min -0.542
_refine_diff_density_rms 0.093
_refine_ls_extinction_method none
_refine_ls_goodness_of_fit_ref 1.080
_refine_ls_hydrogen_treatment constr
_refine_ls_matrix_type full
_refine_ls_number_parameters 326
_refine_ls_number_reflns 5633
_refine_ls_number_restraints 0
_refine_ls_restrained_S_all 1.080
_refine_ls_R_factor_all 0.0438
_refine_ls_R_factor_gt 0.0406
_refine_ls_shift/su_max 0.001
_refine_ls_shift/su_mean 0.000
_refine_ls_structure_factor_coef Fsqd
_refine_ls_weighting_details 'w=1/[\s^2^(Fo^2^)+(0.0594P)^2^+1.0638P] where P=(Fo^2^+2Fc^2^)/3'
_refine_ls_weighting_scheme calc
_refine_ls_wR_factor_gt 0.1014
_refine_ls_wR_factor_ref 0.1031
_reflns_Friedel_coverage 0.000
_reflns_number_gt 5237
_reflns_number_total 5633
_reflns_threshold_expression 'I > 2\s(I)'
_cod_data_source_file d3cc03117a2.cif
_cod_data_source_block 2
_cod_database_code 7132023
_shelx_shelxl_version_number 2018/3
_shelx_space_group_comment
;
The symmetry employed for this shelxl refinement is uniquely defined
by the following loop, which should always be used as a source of
symmetry information in preference to the above space-group names.
They are only intended as comments.
;
_olex2_refinement_description
;
1. Fixed Uiso
 At 1.2 times of:
  All C(H) groups
 At 1.5 times of:
  All C(H,H,H) groups
2.a Ternary CH refined with riding coordinates:
 C29(H29), C17(H17), C26(H26), C14(H14)
2.b Aromatic/amide H refined with riding coordinates:
 C4(H4), C21(H21), C22(H22), C11(H11), C9(H9), C23(H23), C10(H10)
2.c Idealised Me refined as rotating group:
 C2(H2A,H2B,H2C), C6(H6A,H6B,H6C), C28(H28A,H28B,H28C), C30(H30A,H30B,H30C),
 C18(H18A,H18B,H18C), C16(H16A,H16B,H16C), C25(H25A,H25B,H25C), C27(H27A,H27B,
 H27C), C15(H15A,H15B,H15C), C13(H13A,H13B,H13C)
;
_olex2_submission_special_instructions 'No special instructions were received'

loop_
_space_group_symop_operation_xyz
'x, y, z'
'-x, -y, -z'

loop_
_atom_site_label
_atom_site_type_symbol
_atom_site_fract_x
_atom_site_fract_y
_atom_site_fract_z
_atom_site_U_iso_or_equiv
_atom_site_adp_type
_atom_site_occupancy
_atom_site_site_symmetry_order
_atom_site_calc_flag
_atom_site_refinement_flags_posn
_atom_site_refinement_flags_adp
_atom_site_refinement_flags_occupancy
_atom_site_disorder_assembly
_atom_site_disorder_group
Sn1 Sn -0.03969(2) 0.54833(2) 0.73009(2) 0.03190(9) Uani 1 1 d . . . . .
P1 P -0.07874(14) 0.58588(10) 0.90383(8) 0.0535(3) Uani 1 1 d . . . . .
N2 N 0.0688(3) 0.4202(2) 0.76782(17) 0.0314(6) Uani 1 1 d . . . . .
N1 N 0.2030(3) 0.6871(2) 0.77163(18) 0.0322(6) Uani 1 1 d . . . . .
C20 C -0.1425(4) 0.2150(3) 0.7532(2) 0.0394(8) Uani 1 1 d . . . . .
C3 C 0.3078(4) 0.6806(3) 0.8407(2) 0.0340(7) Uani 1 1 d . . . . .
C4 C 0.2893(4) 0.5747(3) 0.8765(2) 0.0376(7) Uani 1 1 d . . . . .
H4 H 0.350232 0.586369 0.934942 0.045 Uiso 1 1 calc R U . . .
C19 C -0.0128(4) 0.2941(3) 0.7214(2) 0.0339(7) Uani 1 1 d . . . . .
C8 C 0.3121(5) 0.7933(4) 0.6493(3) 0.0460(9) Uani 1 1 d . . . . .
C7 C 0.2402(4) 0.7930(3) 0.7276(2) 0.0357(7) Uani 1 1 d . . . . .
C24 C 0.0359(5) 0.2562(3) 0.6413(2) 0.0436(8) Uani 1 1 d . . . . .
C5 C 0.1927(4) 0.4533(3) 0.8375(2) 0.0352(7) Uani 1 1 d . . . . .
C29 C -0.2006(4) 0.2525(3) 0.8385(3) 0.0448(8) Uani 1 1 d . . . . .
H29 H -0.123259 0.333481 0.869592 0.054 Uiso 1 1 calc R U . . .
C21 C -0.2213(5) 0.0966(3) 0.7038(3) 0.0524(10) Uani 1 1 d . . . . .
H21 H -0.307921 0.042834 0.723391 0.063 Uiso 1 1 calc R U . . .
C12 C 0.1977(4) 0.8903(3) 0.7595(2) 0.0404(8) Uani 1 1 d . . . . .
C2 C 0.4562(4) 0.7923(4) 0.8830(3) 0.0488(9) Uani 1 1 d . . . . .
H2A H 0.522032 0.814272 0.837945 0.073 Uiso 1 1 calc R U . . .
H2B H 0.515701 0.775041 0.934569 0.073 Uiso 1 1 calc R U . . .
H2C H 0.425397 0.858860 0.903474 0.073 Uiso 1 1 calc R U . . .
C6 C 0.2385(5) 0.3561(4) 0.8762(3) 0.0465(9) Uani 1 1 d . . . . .
H6A H 0.151576 0.305301 0.900960 0.070 Uiso 1 1 calc R U . . .
H6B H 0.332614 0.394037 0.924114 0.070 Uiso 1 1 calc R U . . .
H6C H 0.260583 0.306947 0.828082 0.070 Uiso 1 1 calc R U . . .
C17 C 0.1211(5) 0.8948(3) 0.8434(3) 0.0466(9) Uani 1 1 d . . . . .
H17 H 0.122701 0.825712 0.872937 0.056 Uiso 1 1 calc R U . . .
C22 C -0.1743(6) 0.0574(4) 0.6268(3) 0.0631(13) Uani 1 1 d . . . . .
H22 H -0.228471 -0.022504 0.595221 0.076 Uiso 1 1 calc R U . . .
C11 C 0.2266(5) 0.9869(4) 0.7112(3) 0.0540(10) Uani 1 1 d . . . . .
H11 H 0.197252 1.051798 0.730497 0.065 Uiso 1 1 calc R U . . .
C9 C 0.3404(6) 0.8932(4) 0.6052(3) 0.0617(12) Uani 1 1 d . . . . .
H9 H 0.389163 0.895598 0.554327 0.074 Uiso 1 1 calc R U . . .
C23 C -0.0472(6) 0.1353(4) 0.5958(3) 0.0578(11) Uani 1 1 d . . . . .
H23 H -0.016179 0.107020 0.543729 0.069 Uiso 1 1 calc R U . . .
C26 C 0.1703(6) 0.3415(4) 0.6029(3) 0.0561(11) Uani 1 1 d . . . . .
H26 H 0.174967 0.424566 0.622051 0.067 Uiso 1 1 calc R U . . .
C1 C -0.2543(7) 0.5786(5) 0.8606(4) 0.0790(16) Uani 1 1 d . . . . .
C28 C -0.2102(7) 0.1644(4) 0.9067(3) 0.0668(13) Uani 1 1 d . . . . .
H28A H -0.289756 0.085215 0.878828 0.100 Uiso 1 1 calc R U . . .
H28B H -0.239364 0.194722 0.961193 0.100 Uiso 1 1 calc R U . . .
H28C H -0.107553 0.158048 0.922693 0.100 Uiso 1 1 calc R U . . .
C30 C -0.3631(5) 0.2625(5) 0.8111(4) 0.0710(14) Uani 1 1 d . . . . .
H30A H -0.353632 0.321953 0.771587 0.107 Uiso 1 1 calc R U . . .
H30B H -0.397417 0.287449 0.865358 0.107 Uiso 1 1 calc R U . . .
H30C H -0.440506 0.184542 0.779009 0.107 Uiso 1 1 calc R U . . .
C18 C 0.2178(7) 1.0129(4) 0.9142(3) 0.0721(15) Uani 1 1 d . . . . .
H18A H 0.326497 1.018560 0.931694 0.108 Uiso 1 1 calc R U . . .
H18B H 0.169852 1.011349 0.967648 0.108 Uiso 1 1 calc R U . . .
H18C H 0.217290 1.082347 0.887322 0.108 Uiso 1 1 calc R U . . .
C14 C 0.3563(6) 0.6886(4) 0.6114(3) 0.0635(13) Uani 1 1 d . . . . .
H14 H 0.294448 0.617154 0.635735 0.076 Uiso 1 1 calc R U . . .
C10 C 0.2976(6) 0.9885(4) 0.6355(3) 0.0635(12) Uani 1 1 d . . . . .
H10 H 0.316604 1.054441 0.604757 0.076 Uiso 1 1 calc R U . . .
C16 C -0.0537(6) 0.8798(5) 0.8155(4) 0.0762(15) Uani 1 1 d . . . . .
H16A H -0.059194 0.945509 0.785126 0.114 Uiso 1 1 calc R U . . .
H16B H -0.100145 0.881049 0.869337 0.114 Uiso 1 1 calc R U . . .
H16C H -0.112027 0.803213 0.774253 0.114 Uiso 1 1 calc R U . . .
O1 O -0.3839(5) 0.5725(6) 0.8315(5) 0.142(2) Uani 1 1 d . . . . .
C25 C 0.3305(7) 0.3412(7) 0.6382(5) 0.104(2) Uani 1 1 d . . . . .
H25A H 0.353140 0.359770 0.704335 0.157 Uiso 1 1 calc R U . . .
H25B H 0.410259 0.401734 0.615065 0.157 Uiso 1 1 calc R U . . .
H25C H 0.332209 0.262046 0.618315 0.157 Uiso 1 1 calc R U . . .
C27 C 0.1384(8) 0.3166(9) 0.4986(4) 0.137(4) Uani 1 1 d . . . . .
H27A H 0.202583 0.387581 0.477176 0.205 Uiso 1 1 calc R U . . .
H27B H 0.026720 0.297940 0.475074 0.205 Uiso 1 1 calc R U . . .
H27C H 0.165793 0.248488 0.477526 0.205 Uiso 1 1 calc R U . . .
C15 C 0.5287(9) 0.7107(7) 0.6418(5) 0.111(2) Uani 1 1 d . . . . .
H15A H 0.550769 0.643102 0.613543 0.166 Uiso 1 1 calc R U . . .
H15B H 0.553174 0.718719 0.707571 0.166 Uiso 1 1 calc R U . . .
H15C H 0.593721 0.784432 0.623877 0.166 Uiso 1 1 calc R U . . .
C13 C 0.3119(11) 0.6550(9) 0.5085(5) 0.156(4) Uani 1 1 d . . . . .
H13A H 0.368637 0.723511 0.482004 0.234 Uiso 1 1 calc R U . . .
H13B H 0.198227 0.632814 0.489063 0.234 Uiso 1 1 calc R U . . .
H13C H 0.340247 0.586994 0.488491 0.234 Uiso 1 1 calc R U . . .

loop_
_atom_site_aniso_label
_atom_site_aniso_U_11
_atom_site_aniso_U_22
_atom_site_aniso_U_33
_atom_site_aniso_U_23
_atom_site_aniso_U_13
_atom_site_aniso_U_12
Sn1 0.02602(13) 0.03142(14) 0.03646(14) 0.00437(9) 0.00086(9) 0.01126(9)
P1 0.0589(7) 0.0466(6) 0.0582(6) 0.0038(5) 0.0295(5) 0.0185(5)
N2 0.0312(14) 0.0339(14) 0.0310(14) 0.0051(11) 0.0063(11) 0.0146(12)
N1 0.0305(14) 0.0311(14) 0.0319(14) 0.0019(11) 0.0037(11) 0.0102(11)
C20 0.0416(19) 0.0355(18) 0.0367(18) 0.0055(14) -0.0005(14) 0.0128(15)
C3 0.0275(16) 0.0406(18) 0.0310(16) -0.0019(13) 0.0051(12) 0.0122(14)
C4 0.0316(17) 0.048(2) 0.0305(16) 0.0009(14) -0.0008(13) 0.0163(15)
C19 0.0374(17) 0.0331(16) 0.0324(16) 0.0056(13) 0.0010(13) 0.0170(14)
C8 0.039(2) 0.042(2) 0.041(2) -0.0005(15) 0.0087(15) -0.0012(16)
C7 0.0295(16) 0.0347(17) 0.0334(17) 0.0030(13) 0.0018(13) 0.0034(13)
C24 0.065(2) 0.0407(19) 0.0356(18) 0.0078(14) 0.0102(16) 0.0324(19)
C5 0.0330(17) 0.049(2) 0.0317(16) 0.0101(14) 0.0104(13) 0.0222(15)
C29 0.0384(19) 0.0369(19) 0.051(2) 0.0026(15) 0.0131(16) 0.0043(15)
C21 0.063(3) 0.0336(19) 0.050(2) 0.0034(16) -0.0013(18) 0.0106(18)
C12 0.0416(19) 0.0339(18) 0.0390(18) 0.0058(14) -0.0009(15) 0.0099(15)
C2 0.037(2) 0.050(2) 0.046(2) 0.0002(17) -0.0039(16) 0.0085(17)
C6 0.051(2) 0.053(2) 0.045(2) 0.0133(17) 0.0038(16) 0.0311(19)
C17 0.062(2) 0.0373(19) 0.048(2) 0.0091(16) 0.0166(18) 0.0262(18)
C22 0.097(4) 0.037(2) 0.045(2) -0.0027(17) -0.003(2) 0.022(2)
C11 0.066(3) 0.037(2) 0.051(2) 0.0117(17) 0.0009(19) 0.0127(19)
C9 0.061(3) 0.056(3) 0.044(2) 0.0081(19) 0.0156(19) -0.008(2)
C23 0.098(4) 0.045(2) 0.038(2) 0.0010(16) 0.008(2) 0.040(2)
C26 0.088(3) 0.048(2) 0.053(2) 0.0156(18) 0.038(2) 0.039(2)
C1 0.067(3) 0.077(4) 0.109(4) 0.014(3) 0.043(3) 0.037(3)
C28 0.083(3) 0.050(3) 0.056(3) 0.013(2) 0.022(2) 0.007(2)
C30 0.039(2) 0.066(3) 0.095(4) -0.004(3) 0.011(2) 0.011(2)
C18 0.123(5) 0.039(2) 0.055(3) 0.0031(19) 0.018(3) 0.033(3)
C14 0.062(3) 0.047(2) 0.069(3) -0.004(2) 0.039(2) 0.000(2)
C10 0.076(3) 0.044(2) 0.049(2) 0.0145(18) 0.001(2) 0.000(2)
C16 0.073(3) 0.085(4) 0.100(4) 0.036(3) 0.029(3) 0.053(3)
O1 0.062(3) 0.181(6) 0.209(6) 0.032(5) 0.044(3) 0.074(3)
C25 0.056(3) 0.133(6) 0.108(5) 0.058(4) 0.009(3) 0.008(3)
C27 0.077(4) 0.260(11) 0.070(4) 0.079(5) 0.027(3) 0.039(5)
C15 0.108(5) 0.113(5) 0.114(5) -0.017(4) -0.010(4) 0.069(5)
C13 0.174(8) 0.227(10) 0.082(5) -0.069(6) -0.033(5) 0.145(8)

loop_
_atom_type_symbol
_atom_type_description
_atom_type_scat_dispersion_real
_atom_type_scat_dispersion_imag
_atom_type_scat_source
C C 0.0033 0.0016 'International Tables Vol C Tables 4.2.6.8 and 6.1.1.4'
H H 0.0000 0.0000 'International Tables Vol C Tables 4.2.6.8 and 6.1.1.4'
N N 0.0061 0.0033 'International Tables Vol C Tables 4.2.6.8 and 6.1.1.4'
O O 0.0106 0.0060 'International Tables Vol C Tables 4.2.6.8 and 6.1.1.4'
P P 0.1023 0.0942 'International Tables Vol C Tables 4.2.6.8 and 6.1.1.4'
Sn Sn -0.6537 1.4246 'International Tables Vol C Tables 4.2.6.8 and 6.1.1.4'

loop_
_geom_angle_atom_site_label_1
_geom_angle_atom_site_label_2
_geom_angle_atom_site_label_3
_geom_angle
_geom_angle_site_symmetry_1
_geom_angle_site_symmetry_3
_geom_angle_publ_flag
N2 Sn1 P1 88.25(11) . . ?
N2 Sn1 N1 85.70(17) . . ?
N1 Sn1 P1 88.95(14) . . ?
C1 P1 Sn1 86.1(2) . . ?
C19 N2 Sn1 116.9(2) . . ?
C5 N2 Sn1 121.1(3) . . ?
C5 N2 C19 121.6(3) . . ?
C3 N1 Sn1 121.4(2) . . ?
C3 N1 C7 120.9(3) . . ?
C7 N1 Sn1 117.3(2) . . ?
C19 C20 C29 123.4(3) . . ?
C21 C20 C19 117.9(4) . . ?
C21 C20 C29 118.7(4) . . ?
N1 C3 C4 123.4(3) . . ?
N1 C3 C2 119.3(3) . . ?
C4 C3 C2 117.3(3) . . ?
C3 C4 H4 115.2 . . ?
C3 C4 C5 129.6(3) . . ?
C5 C4 H4 115.2 . . ?
C20 C19 N2 120.2(3) . . ?
C20 C19 C24 121.6(3) . . ?
C24 C19 N2 118.1(3) . . ?
C7 C8 C14 122.6(4) . . ?
C9 C8 C7 118.3(4) . . ?
C9 C8 C14 119.1(4) . . ?
C8 C7 N1 118.9(3) . . ?
C12 C7 N1 119.9(3) . . ?
C12 C7 C8 121.1(3) . . ?
C19 C24 C26 122.7(4) . . ?
C23 C24 C19 117.4(4) . . ?
C23 C24 C26 119.9(4) . . ?
N2 C5 C4 124.0(3) . . ?
N2 C5 C6 119.2(3) . . ?
C4 C5 C6 116.8(3) . . ?
C20 C29 H29 107.9 . . ?
C20 C29 C28 112.3(4) . . ?
C28 C29 H29 107.9 . . ?
C30 C29 C20 110.4(4) . . ?
C30 C29 H29 107.9 . . ?
C30 C29 C28 110.3(4) . . ?
C20 C21 H21 119.3 . . ?
C22 C21 C20 121.4(4) . . ?
C22 C21 H21 119.3 . . ?
C7 C12 C17 123.2(3) . . ?
C11 C12 C7 117.8(4) . . ?
C11 C12 C17 118.9(4) . . ?
C3 C2 H2A 109.5 . . ?
C3 C2 H2B 109.5 . . ?
C3 C2 H2C 109.5 . . ?
H2A C2 H2B 109.5 . . ?
H2A C2 H2C 109.5 . . ?
H2B C2 H2C 109.5 . . ?
C5 C6 H6A 109.5 . . ?
C5 C6 H6B 109.5 . . ?
C5 C6 H6C 109.5 . . ?
H6A C6 H6B 109.5 . . ?
H6A C6 H6C 109.5 . . ?
H6B C6 H6C 109.5 . . ?
C12 C17 H17 107.6 . . ?
C12 C17 C18 111.3(4) . . ?
C12 C17 C16 111.0(4) . . ?
C18 C17 H17 107.6 . . ?
C16 C17 H17 107.6 . . ?
C16 C17 C18 111.5(4) . . ?
C21 C22 H22 119.7 . . ?
C21 C22 C23 120.5(4) . . ?
C23 C22 H22 119.7 . . ?
C12 C11 H11 119.3 . . ?
C10 C11 C12 121.5(4) . . ?
C10 C11 H11 119.3 . . ?
C8 C9 H9 119.5 . . ?
C10 C9 C8 121.1(4) . . ?
C10 C9 H9 119.5 . . ?
C24 C23 H23 119.4 . . ?
C22 C23 C24 121.2(4) . . ?
C22 C23 H23 119.4 . . ?
C24 C26 H26 107.0 . . ?
C25 C26 C24 114.0(4) . . ?
C25 C26 H26 107.0 . . ?
C25 C26 C27 109.0(5) . . ?
C27 C26 C24 112.5(5) . . ?
C27 C26 H26 107.0 . . ?
O1 C1 P1 177.9(6) . . ?
C29 C28 H28A 109.5 . . ?
C29 C28 H28B 109.5 . . ?
C29 C28 H28C 109.5 . . ?
H28A C28 H28B 109.5 . . ?
H28A C28 H28C 109.5 . . ?
H28B C28 H28C 109.5 . . ?
C29 C30 H30A 109.5 . . ?
C29 C30 H30B 109.5 . . ?
C29 C30 H30C 109.5 . . ?
H30A C30 H30B 109.5 . . ?
H30A C30 H30C 109.5 . . ?
H30B C30 H30C 109.5 . . ?
C17 C18 H18A 109.5 . . ?
C17 C18 H18B 109.5 . . ?
C17 C18 H18C 109.5 . . ?
H18A C18 H18B 109.5 . . ?
H18A C18 H18C 109.5 . . ?
H18B C18 H18C 109.5 . . ?
C8 C14 H14 107.0 . . ?
C15 C14 C8 113.1(4) . . ?
C15 C14 H14 107.0 . . ?
C15 C14 C13 109.3(5) . . ?
C13 C14 C8 113.1(5) . . ?
C13 C14 H14 107.0 . . ?
C11 C10 H10 119.9 . . ?
C9 C10 C11 120.2(4) . . ?
C9 C10 H10 119.9 . . ?
C17 C16 H16A 109.5 . . ?
C17 C16 H16B 109.5 . . ?
C17 C16 H16C 109.5 . . ?
H16A C16 H16B 109.5 . . ?
H16A C16 H16C 109.5 . . ?
H16B C16 H16C 109.5 . . ?
C26 C25 H25A 109.5 . . ?
C26 C25 H25B 109.5 . . ?
C26 C25 H25C 109.5 . . ?
H25A C25 H25B 109.5 . . ?
H25A C25 H25C 109.5 . . ?
H25B C25 H25C 109.5 . . ?
C26 C27 H27A 109.5 . . ?
C26 C27 H27B 109.5 . . ?
C26 C27 H27C 109.5 . . ?
H27A C27 H27B 109.5 . . ?
H27A C27 H27C 109.5 . . ?
H27B C27 H27C 109.5 . . ?
C14 C15 H15A 109.5 . . ?
C14 C15 H15B 109.5 . . ?
C14 C15 H15C 109.5 . . ?
H15A C15 H15B 109.5 . . ?
H15A C15 H15C 109.5 . . ?
H15B C15 H15C 109.5 . . ?
C14 C13 H13A 109.5 . . ?
C14 C13 H13B 109.5 . . ?
C14 C13 H13C 109.5 . . ?
H13A C13 H13B 109.5 . . ?
H13A C13 H13C 109.5 . . ?
H13B C13 H13C 109.5 . . ?

loop_
_geom_bond_atom_site_label_1
_geom_bond_atom_site_label_2
_geom_bond_distance
_geom_bond_site_symmetry_2
_geom_bond_publ_flag
Sn1 P1 2.672(3) . ?
Sn1 N2 2.171(4) . ?
Sn1 N1 2.181(5) . ?
P1 C1 1.599(7) . ?
N2 C19 1.449(5) . ?
N2 C5 1.326(5) . ?
N1 C3 1.328(4) . ?
N1 C7 1.445(5) . ?
C20 C19 1.405(5) . ?
C20 C29 1.523(5) . ?
C20 C21 1.390(6) . ?
C3 C4 1.388(6) . ?
C3 C2 1.507(6) . ?
C4 H4 0.9300 . ?
C4 C5 1.398(6) . ?
C19 C24 1.411(5) . ?
C8 C7 1.416(5) . ?
C8 C9 1.386(6) . ?
C8 C14 1.511(6) . ?
C7 C12 1.397(5) . ?
C24 C23 1.397(6) . ?
C24 C26 1.518(6) . ?
C5 C6 1.505(5) . ?
C29 H29 0.9800 . ?
C29 C28 1.532(6) . ?
C29 C30 1.523(6) . ?
C21 H21 0.9300 . ?
C21 C22 1.368(6) . ?
C12 C17 1.520(5) . ?
C12 C11 1.394(6) . ?
C2 H2A 0.9600 . ?
C2 H2B 0.9600 . ?
C2 H2C 0.9600 . ?
C6 H6A 0.9600 . ?
C6 H6B 0.9600 . ?
C6 H6C 0.9600 . ?
C17 H17 0.9800 . ?
C17 C18 1.540(6) . ?
C17 C16 1.521(7) . ?
C22 H22 0.9300 . ?
C22 C23 1.377(7) . ?
C11 H11 0.9300 . ?
C11 C10 1.375(7) . ?
C9 H9 0.9300 . ?
C9 C10 1.372(7) . ?
C23 H23 0.9300 . ?
C26 H26 0.9800 . ?
C26 C25 1.475(8) . ?
C26 C27 1.514(7) . ?
C1 O1 1.169(7) . ?
C28 H28A 0.9600 . ?
C28 H28B 0.9600 . ?
C28 H28C 0.9600 . ?
C30 H30A 0.9600 . ?
C30 H30B 0.9600 . ?
C30 H30C 0.9600 . ?
C18 H18A 0.9600 . ?
C18 H18B 0.9600 . ?
C18 H18C 0.9600 . ?
C14 H14 0.9800 . ?
C14 C15 1.484(8) . ?
C14 C13 1.498(8) . ?
C10 H10 0.9300 . ?
C16 H16A 0.9600 . ?
C16 H16B 0.9600 . ?
C16 H16C 0.9600 . ?
C25 H25A 0.9600 . ?
C25 H25B 0.9600 . ?
C25 H25C 0.9600 . ?
C27 H27A 0.9600 . ?
C27 H27B 0.9600 . ?
C27 H27C 0.9600 . ?
C15 H15A 0.9600 . ?
C15 H15B 0.9600 . ?
C15 H15C 0.9600 . ?
C13 H13A 0.9600 . ?
C13 H13B 0.9600 . ?
C13 H13C 0.9600 . ?

loop_
_geom_torsion_atom_site_label_1
_geom_torsion_atom_site_label_2
_geom_torsion_atom_site_label_3
_geom_torsion_atom_site_label_4
_geom_torsion
_geom_torsion_site_symmetry_1
_geom_torsion_site_symmetry_2
_geom_torsion_site_symmetry_3
_geom_torsion_site_symmetry_4
_geom_torsion_publ_flag
Sn1 N2 C19 C20 -83.1(3) . . . . ?
Sn1 N2 C19 C24 93.4(3) . . . . ?
Sn1 N2 C5 C4 -17.2(4) . . . . ?
Sn1 N2 C5 C6 165.2(2) . . . . ?
Sn1 N1 C3 C4 16.5(4) . . . . ?
Sn1 N1 C3 C2 -164.1(2) . . . . ?
Sn1 N1 C7 C8 -94.4(3) . . . . ?
Sn1 N1 C7 C12 82.4(3) . . . . ?
N2 C19 C24 C23 -178.1(3) . . . . ?
N2 C19 C24 C26 0.6(5) . . . . ?
N1 C3 C4 C5 18.7(6) . . . . ?
N1 C7 C12 C17 3.6(5) . . . . ?
N1 C7 C12 C11 -175.9(3) . . . . ?
C20 C19 C24 C23 -1.7(5) . . . . ?
C20 C19 C24 C26 177.0(3) . . . . ?
C20 C21 C22 C23 -0.5(7) . . . . ?
C3 N1 C7 C8 91.9(4) . . . . ?
C3 N1 C7 C12 -91.3(4) . . . . ?
C3 C4 C5 N2 -18.4(6) . . . . ?
C3 C4 C5 C6 159.3(4) . . . . ?
C19 N2 C5 C4 170.9(3) . . . . ?
C19 N2 C5 C6 -6.8(5) . . . . ?
C19 C20 C29 C28 -127.0(4) . . . . ?
C19 C20 C29 C30 109.4(4) . . . . ?
C19 C20 C21 C22 0.4(6) . . . . ?
C19 C24 C23 C22 1.6(6) . . . . ?
C19 C24 C26 C25 91.1(5) . . . . ?
C19 C24 C26 C27 -144.2(5) . . . . ?
C8 C7 C12 C17 -179.7(3) . . . . ?
C8 C7 C12 C11 0.8(5) . . . . ?
C8 C9 C10 C11 0.6(7) . . . . ?
C7 N1 C3 C4 -170.1(3) . . . . ?
C7 N1 C3 C2 9.3(5) . . . . ?
C7 C8 C9 C10 -1.1(6) . . . . ?
C7 C8 C14 C15 -98.5(5) . . . . ?
C7 C8 C14 C13 136.5(6) . . . . ?
C7 C12 C17 C18 125.3(4) . . . . ?
C7 C12 C17 C16 -109.9(4) . . . . ?
C7 C12 C11 C10 -1.3(6) . . . . ?
C5 N2 C19 C20 89.2(4) . . . . ?
C5 N2 C19 C24 -94.3(4) . . . . ?
C29 C20 C19 N2 -2.8(5) . . . . ?
C29 C20 C19 C24 -179.1(3) . . . . ?
C29 C20 C21 C22 -179.7(4) . . . . ?
C21 C20 C19 N2 177.1(3) . . . . ?
C21 C20 C19 C24 0.7(5) . . . . ?
C21 C20 C29 C28 53.1(5) . . . . ?
C21 C20 C29 C30 -70.4(5) . . . . ?
C21 C22 C23 C24 -0.5(7) . . . . ?
C12 C11 C10 C9 0.7(7) . . . . ?
C2 C3 C4 C5 -160.7(4) . . . . ?
C17 C12 C11 C10 179.1(4) . . . . ?
C11 C12 C17 C18 -55.2(5) . . . . ?
C11 C12 C17 C16 69.7(5) . . . . ?
C9 C8 C7 N1 177.1(3) . . . . ?
C9 C8 C7 C12 0.4(5) . . . . ?
C9 C8 C14 C15 82.6(6) . . . . ?
C9 C8 C14 C13 -42.4(7) . . . . ?
C23 C24 C26 C25 -90.3(6) . . . . ?
C23 C24 C26 C27 34.5(6) . . . . ?
C26 C24 C23 C22 -177.1(4) . . . . ?
C14 C8 C7 N1 -1.8(5) . . . . ?
C14 C8 C7 C12 -178.6(4) . . . . ?
C14 C8 C9 C10 177.9(4) . . . . ?
